data_2020600
loop_
_publ_author_name
'Trofimenko, Swiatoslaw'
'Jov\'e, Fernando'
'Yap, Glenn P. A.'

_publ_section_title
;
 An unusual bis-heteroscorpionate complex with anomalous ligands:
 [tris(3,4-dibromo-5-phenylpyrazolyl)hydroborato][hydrotris(3-neopentylpyrazolyl)borato]nickel(II)
;
_journal_coeditor_code FO3001
_journal_issue 11
_journal_name_full 'Acta Crystallographica Section C'
_journal_page_first 802
_journal_page_last 805
_journal_paper_doi 10.1107/S2053229616001376
_journal_volume 72
_journal_year 2016
_chemical_formula_iupac '[Ni (C27 H16 B1 Br6 N6) (C24 H40 B N6)]'
_chemical_formula_sum 'C51 H56 B2 Br6 N12 Ni'
_chemical_formula_weight 1396.86
_chemical_name_systematic
'[Hydrotris(3,4-dibromo-5-phenyl-pyrazolyl)borato-\k<i>N</i>^2^][hydrotris(3-neopentylpyrazolyl-\k<i>N</i>^2^)lborato]nickel(II)'
_space_group_crystal_system triclinic
_space_group_IT_number 2
_space_group_name_Hall '-P 1'
_space_group_name_H-M_alt 'P -1'
_symmetry_space_group_name_Hall '-P 1'
_symmetry_space_group_name_H-M 'P -1'
_atom_sites_solution_hydrogens mixed
_atom_sites_solution_primary direct
_atom_sites_solution_secondary difmap
_audit_creation_method SHELXL-2014/7
_cell_angle_alpha 69.299(6)
_cell_angle_beta 74.191(6)
_cell_angle_gamma 89.546(6)
_cell_formula_units_Z 4
_cell_length_a 12.833(5)
_cell_length_b 21.295(8)
_cell_length_c 22.787(9)
_cell_measurement_reflns_used 1016
_cell_measurement_temperature 120(2)
_cell_measurement_theta_max 24.50
_cell_measurement_theta_min 2.60
_cell_volume 5578(4)
_computing_cell_refinement
;
SHELXTL (Sheldrick, 2008)
;
_computing_data_collection
;
SMART (Bruker, 2002)
;
_computing_data_reduction
;
SHELXTL (Sheldrick, 2008)
;
_computing_molecular_graphics
;
SHELXTL (Sheldrick, 2008)
;
_computing_publication_material
;
Mercury (Bruno <i>et al.</i>,  2002)
;
_computing_structure_refinement
;
SHELXL2014 (Sheldrick, 2015)
;
_computing_structure_solution
;
SHELXL97 (Sheldrick, 2008)
;
_diffrn_ambient_temperature 120(2)
_diffrn_detector_area_resol_mean 836.6
_diffrn_measured_fraction_theta_full 0.996
_diffrn_measured_fraction_theta_max 0.906
_diffrn_measurement_device_type 'Bruker APEX'
_diffrn_measurement_method \w
_diffrn_radiation_type MoK\a
_diffrn_radiation_wavelength 0.71073
_diffrn_reflns_av_R_equivalents 0.0419
_diffrn_reflns_limit_h_max 17
_diffrn_reflns_limit_h_min -16
_diffrn_reflns_limit_k_max 27
_diffrn_reflns_limit_k_min -28
_diffrn_reflns_limit_l_max 29
_diffrn_reflns_limit_l_min -29
_diffrn_reflns_number 62529
_diffrn_reflns_theta_full 25.242
_diffrn_reflns_theta_max 28.275
_diffrn_reflns_theta_min 1.141
_exptl_absorpt_coefficient_mu 4.693
_exptl_absorpt_correction_T_max 0.7457
_exptl_absorpt_correction_T_min 0.6142
_exptl_absorpt_correction_type multi-scan
_exptl_absorpt_process_details
;
(SADABS; Sheldrick, 2003)
;
_exptl_crystal_colour violet
_exptl_crystal_density_diffrn 1.663
_exptl_crystal_density_method 'not measured'
_exptl_crystal_description block
_exptl_crystal_F_000 2776
_exptl_crystal_size_max 0.400
_exptl_crystal_size_mid 0.300
_exptl_crystal_size_min 0.200
_refine_diff_density_max 1.301
_refine_diff_density_min -0.818
_refine_ls_extinction_method none
_refine_ls_goodness_of_fit_ref 1.014
_refine_ls_hydrogen_treatment mixed
_refine_ls_matrix_type full
_refine_ls_number_parameters 1327
_refine_ls_number_reflns 25046
_refine_ls_number_restraints 0
_refine_ls_restrained_S_all 1.014
_refine_ls_R_factor_all 0.0663
_refine_ls_R_factor_gt 0.0402
_refine_ls_shift/su_max 0.002
_refine_ls_shift/su_mean 0.000
_refine_ls_structure_factor_coef Fsqd
_refine_ls_weighting_details 'w=1/[\s^2^(Fo^2^)+(0.0425P)^2^] where P=(Fo^2^+2Fc^2^)/3'
_refine_ls_weighting_scheme calc
_refine_ls_wR_factor_gt 0.0860
_refine_ls_wR_factor_ref 0.0945
_reflns_number_gt 18299
_reflns_number_total 25046
_reflns_threshold_expression 'I > 2\s(I)'
_cod_data_source_file fo3001sup1.cif
_cod_data_source_block I
_cod_depositor_comments 'Adding full bibliography for 2020600.cif.'
_cod_database_code 2020600
_cod_database_fobs_code 2020600
_shelx_space_group_comment
;
The symmetry employed for this shelxl refinement is uniquely defined
by the following loop, which should always be used as a source of
symmetry information in preference to the above space-group names.
They are only intended as comments.
;
_shelx_estimated_absorpt_t_min 0.255
_shelx_estimated_absorpt_t_max 0.454

loop_
_space_group_symop_operation_xyz
'x, y, z'
'-x, -y, -z'

loop_
_atom_site_type_symbol
_atom_site_label
_atom_site_fract_x
_atom_site_fract_y
_atom_site_fract_z
_atom_site_U_iso_or_equiv
_atom_site_adp_type
_atom_site_calc_flag
_atom_site_occupancy
Ni Ni1 -0.05703(3) 0.17694(2) 0.79264(2) 0.01714(9) Uani d 1
Ni Ni2 0.44685(3) 0.18418(2) 0.28625(2) 0.01830(10) Uani d 1
B B1 0.1004(3) 0.30268(19) 0.68684(18) 0.0170(8) Uani d 1
H H1 0.154(3) 0.3459(16) 0.6518(15) 0.020 Uiso d 1
B B2 -0.2092(3) 0.0531(2) 0.89323(19) 0.0205(8) Uani d 1
H H2 -0.265(3) 0.0060(16) 0.9306(16) 0.025 Uiso d 1
B B3 0.6094(3) 0.30653(19) 0.17758(19) 0.0192(8) Uani d 1
H H3 0.663(3) 0.3490(16) 0.1405(16) 0.023 Uiso d 1
B B4 0.2911(3) 0.0628(2) 0.3889(2) 0.0210(8) Uani d 1
H H4 0.237(3) 0.0161(16) 0.4262(16) 0.025 Uiso d 1
N N1 -0.0626(2) 0.23040(13) 0.69611(13) 0.0187(6) Uani d 1
N N2 0.0205(2) 0.27938(13) 0.65639(13) 0.0184(6) Uani d 1
N N3 0.1139(2) 0.18296(13) 0.75498(13) 0.0179(6) Uani d 1
N N4 0.1677(2) 0.24451(13) 0.71256(13) 0.0177(6) Uani d 1
N N5 -0.0335(2) 0.27282(13) 0.79886(13) 0.0185(6) Uani d 1
N N6 0.0325(2) 0.32183(13) 0.74414(13) 0.0168(6) Uani d 1
N N7 -0.2275(2) 0.17417(13) 0.82824(13) 0.0195(6) Uani d 1
N N8 -0.2770(2) 0.11232(13) 0.87122(13) 0.0196(6) Uani d 1
N N9 -0.0747(2) 0.08544(13) 0.78054(13) 0.0198(6) Uani d 1
N N10 -0.1460(2) 0.03782(13) 0.83265(13) 0.0199(6) Uani d 1
N N11 -0.0491(2) 0.12569(13) 0.88764(13) 0.0199(6) Uani d 1
N N12 -0.1293(2) 0.07410(13) 0.92412(14) 0.0206(6) Uani d 1
N N13 0.4320(2) 0.24246(13) 0.19342(13) 0.0198(6) Uani d 1
N N14 0.5109(2) 0.29400(13) 0.15360(13) 0.0185(6) Uani d 1
N N15 0.4905(2) 0.27629(13) 0.29394(13) 0.0179(6) Uani d 1
N N16 0.5636(2) 0.32297(13) 0.24012(13) 0.0173(6) Uani d 1
N N17 0.6130(2) 0.18347(14) 0.24092(14) 0.0219(6) Uani d 1
N N18 0.6690(2) 0.24258(13) 0.19419(13) 0.0184(6) Uani d 1
N N19 0.4628(2) 0.12890(13) 0.37812(13) 0.0202(6) Uani d 1
N N20 0.3781(2) 0.08074(13) 0.41736(14) 0.0213(6) Uani d 1
N N21 0.2785(2) 0.18653(13) 0.32920(13) 0.0192(6) Uani d 1
N N22 0.2262(2) 0.12433(13) 0.36893(13) 0.0210(6) Uani d 1
N N23 0.4145(2) 0.09529(13) 0.27316(14) 0.0219(6) Uani d 1
N N24 0.3468(2) 0.04749(13) 0.32718(14) 0.0206(6) Uani d 1
Br Br1 -0.24651(3) 0.16504(2) 0.68837(2) 0.02784(9) Uani d 1
Br Br2 -0.13566(3) 0.28412(2) 0.52369(2) 0.03836(11) Uani d 1
Br Br3 0.16048(3) 0.05061(2) 0.81780(2) 0.02780(9) Uani d 1
Br Br4 0.42554(3) 0.13643(2) 0.72477(3) 0.05349(14) Uani d 1
Br Br5 -0.17373(3) 0.25765(2) 0.92265(2) 0.02550(8) Uani d 1
Br Br6 -0.08256(3) 0.43544(2) 0.85178(2) 0.02936(9) Uani d 1
Br Br7 0.23964(3) 0.18098(2) 0.19119(2) 0.03064(9) Uani d 1
Br Br8 0.32697(3) 0.31015(2) 0.03202(2) 0.03231(10) Uani d 1
Br Br9 0.36423(3) 0.26173(2) 0.42083(2) 0.02442(8) Uani d 1
Br Br10 0.50189(3) 0.43137(2) 0.35610(2) 0.03766(11) Uani d 1
Br Br11 0.64959(3) 0.04837(2) 0.30331(2) 0.03103(9) Uani d 1
Br Br12 0.91386(3) 0.12198(2) 0.19552(2) 0.03712(10) Uani d 1
C C1 -0.1231(3) 0.22584(17) 0.65813(17) 0.0218(8) Uani d 1
C C2 -0.0811(3) 0.27213(17) 0.59462(17) 0.0229(8) Uani d 1
C C3 0.0117(3) 0.30565(16) 0.59424(16) 0.0209(7) Uani d 1
C C4 0.0912(3) 0.35817(17) 0.54144(16) 0.0218(8) Uani d 1
C C5 0.0569(3) 0.41533(18) 0.50075(17) 0.0278(8) Uani d 1
H H5 -0.0185 0.4188 0.5053 0.033 Uiso calc 1
C C6 0.1328(3) 0.46717(18) 0.45365(18) 0.0312(9) Uani d 1
H H6 0.1095 0.5059 0.4258 0.037 Uiso calc 1
C C7 0.2415(3) 0.4622(2) 0.44761(18) 0.0354(10) Uani d 1
H H7 0.2931 0.4982 0.4161 0.042 Uiso calc 1
C C8 0.2770(3) 0.4054(2) 0.48680(17) 0.0324(9) Uani d 1
H H8 0.3525 0.4026 0.4824 0.039 Uiso calc 1
C C9 0.2021(3) 0.35316(18) 0.53226(17) 0.0265(8) Uani d 1
H H9 0.2265 0.3132 0.5576 0.032 Uiso calc 1
C C10 0.1912(3) 0.14134(16) 0.76310(16) 0.0208(7) Uani d 1
C C11 0.2937(3) 0.17517(18) 0.72674(18) 0.0268(8) Uani d 1
C C12 0.2768(3) 0.24137(16) 0.69517(17) 0.0210(7) Uani d 1
C C13 0.3564(3) 0.29951(17) 0.65089(17) 0.0232(8) Uani d 1
C C14 0.4405(3) 0.29345(19) 0.60032(19) 0.0327(9) Uani d 1
H H14 0.4470 0.2514 0.5945 0.039 Uiso calc 1
C C15 0.5151(3) 0.3484(2) 0.5583(2) 0.0411(11) Uani d 1
H H15 0.5731 0.3434 0.5246 0.049 Uiso calc 1
C C16 0.5060(3) 0.4096(2) 0.5651(2) 0.0398(10) Uani d 1
H H16 0.5566 0.4471 0.5358 0.048 Uiso calc 1
C C17 0.4226(3) 0.41651(19) 0.6148(2) 0.0351(10) Uani d 1
H H17 0.4152 0.4591 0.6194 0.042 Uiso calc 1
C C18 0.3499(3) 0.36160(18) 0.65806(18) 0.0276(8) Uani d 1
H H18 0.2946 0.3664 0.6932 0.033 Uiso calc 1
C C19 -0.0759(3) 0.30319(17) 0.84119(16) 0.0197(7) Uani d 1
C C20 -0.0389(3) 0.37120(16) 0.81407(16) 0.0189(7) Uani d 1
C C21 0.0302(3) 0.38260(16) 0.75212(16) 0.0182(7) Uani d 1
C C22 0.0908(3) 0.44553(16) 0.70236(16) 0.0202(7) Uani d 1
C C23 0.1498(3) 0.48678(17) 0.72059(18) 0.0250(8) Uani d 1
H H23 0.1510 0.4733 0.7648 0.030 Uiso calc 1
C C24 0.2062(3) 0.54695(18) 0.67486(18) 0.0292(9) Uani d 1
H H24 0.2453 0.5746 0.6881 0.035 Uiso calc 1
C C25 0.2064(3) 0.56695(18) 0.61110(19) 0.0317(9) Uani d 1
H H25 0.2458 0.6083 0.5801 0.038 Uiso calc 1
C C26 0.1491(3) 0.52712(18) 0.59134(18) 0.0302(9) Uani d 1
H H26 0.1499 0.5409 0.5467 0.036 Uiso calc 1
C C27 0.0907(3) 0.46708(17) 0.63682(17) 0.0257(8) Uani d 1
H H27 0.0502 0.4404 0.6233 0.031 Uiso calc 1
C C28 -0.3076(3) 0.21467(17) 0.81804(17) 0.0220(8) Uani d 1
C C29 -0.4089(3) 0.17741(18) 0.85507(18) 0.0299(9) Uani d 1
H H29 -0.4789 0.1930 0.8572 0.036 Uiso calc 1
C C30 -0.3851(3) 0.11387(17) 0.88743(18) 0.0254(8) Uani d 1
H H30 -0.4370 0.0769 0.9166 0.031 Uiso calc 1
C C31 -0.2799(3) 0.28578(17) 0.76950(19) 0.0301(9) Uani d 1
H H31A -0.2633 0.2836 0.7253 0.036 Uiso calc 1
H H31B -0.2116 0.3033 0.7731 0.036 Uiso calc 1
C C32 -0.3608(3) 0.33847(18) 0.77232(19) 0.0308(9) Uani d 1
C C33 -0.2997(3) 0.40704(19) 0.7251(2) 0.0443(11) Uani d 1
H H33A -0.2700 0.4055 0.6813 0.066 Uiso calc 1
H H33B -0.2402 0.4174 0.7406 0.066 Uiso calc 1
H H33C -0.3500 0.4421 0.7233 0.066 Uiso calc 1
C C34 -0.3972(4) 0.3401(2) 0.8426(2) 0.0545(13) Uani d 1
H H34A -0.4385 0.3790 0.8424 0.082 Uiso calc 1
H H34B -0.3329 0.3438 0.8569 0.082 Uiso calc 1
H H34C -0.4431 0.2985 0.8726 0.082 Uiso calc 1
C C35 -0.4585(3) 0.3273(2) 0.7518(2) 0.0500(12) Uani d 1
H H35A -0.4347 0.3209 0.7098 0.075 Uiso calc 1
H H35B -0.5003 0.3666 0.7471 0.075 Uiso calc 1
H H35C -0.5044 0.2871 0.7850 0.075 Uiso calc 1
C C36 -0.0355(3) 0.05743(17) 0.73520(17) 0.0215(7) Uani d 1
C C37 -0.0849(3) -0.00883(17) 0.75876(18) 0.0253(8) Uani d 1
H H37 -0.0737 -0.0400 0.7369 0.030 Uiso calc 1
C C38 -0.1527(3) -0.01904(17) 0.82009(18) 0.0254(8) Uani d 1
H H38 -0.1972 -0.0595 0.8489 0.031 Uiso calc 1
C C39 0.0528(3) 0.09589(17) 0.67342(16) 0.0238(8) Uani d 1
H H39A 0.1232 0.0884 0.6837 0.029 Uiso calc 1
H H39B 0.0437 0.1444 0.6632 0.029 Uiso calc 1
C C40 0.0642(3) 0.08182(18) 0.60918(18) 0.0282(8) Uani d 1
C C41 0.1487(3) 0.1372(2) 0.55460(18) 0.0385(10) Uani d 1
H H41A 0.2163 0.1368 0.5668 0.058 Uiso calc 1
H H41B 0.1205 0.1812 0.5485 0.058 Uiso calc 1
H H41C 0.1631 0.1288 0.5137 0.058 Uiso calc 1
C C42 0.1072(3) 0.01326(19) 0.61415(19) 0.0360(10) Uani d 1
H H42A 0.1239 0.0089 0.5712 0.054 Uiso calc 1
H H42B 0.0518 -0.0229 0.6462 0.054 Uiso calc 1
H H42C 0.1734 0.0100 0.6282 0.054 Uiso calc 1
C C43 -0.0422(3) 0.0849(2) 0.59244(19) 0.0394(10) Uani d 1
H H43A -0.0698 0.1286 0.5896 0.059 Uiso calc 1
H H43B -0.0952 0.0486 0.6266 0.059 Uiso calc 1
H H43C -0.0306 0.0794 0.5502 0.059 Uiso calc 1
C C44 0.0073(3) 0.13156(17) 0.92818(17) 0.0218(7) Uani d 1
C C45 -0.0396(3) 0.08366(17) 0.99094(17) 0.0249(8) Uani d 1
H H45 -0.0174 0.0767 1.0291 0.030 Uiso calc 1
C C46 -0.1238(3) 0.04906(17) 0.98593(17) 0.0239(8) Uani d 1
H H46 -0.1710 0.0129 1.0207 0.029 Uiso calc 1
C C47 0.1070(3) 0.18116(19) 0.90016(18) 0.0304(9) Uani d 1
H H47A 0.0887 0.2234 0.8702 0.036 Uiso calc 1
H H47B 0.1636 0.1632 0.8728 0.036 Uiso calc 1
C C48 0.1595(3) 0.20061(19) 0.94467(18) 0.0322(9) Uani d 1
C C49 0.2538(3) 0.25512(18) 0.89896(19) 0.0352(10) Uani d 1
H H49A 0.2920 0.2683 0.9253 0.053 Uiso calc 1
H H49B 0.2247 0.2946 0.8729 0.053 Uiso calc 1
H H49C 0.3047 0.2371 0.8696 0.053 Uiso calc 1
C C50 0.0764(4) 0.2316(2) 0.9866(2) 0.0607(14) Uani d 1
H H50A 0.0151 0.1978 1.0153 0.091 Uiso calc 1
H H50B 0.0498 0.2704 0.9579 0.091 Uiso calc 1
H H50C 0.1113 0.2465 1.0134 0.091 Uiso calc 1
C C51 0.2046(4) 0.1436(2) 0.9881(2) 0.0607(15) Uani d 1
H H51A 0.1446 0.1117 1.0218 0.091 Uiso calc 1
H H51B 0.2481 0.1612 1.0091 0.091 Uiso calc 1
H H51C 0.2505 0.1204 0.9618 0.091 Uiso calc 1
C C52 0.3645(3) 0.24155(17) 0.15863(17) 0.0221(8) Uani d 1
C C53 0.3979(3) 0.29143(17) 0.09722(16) 0.0218(8) Uani d 1
C C54 0.4920(3) 0.32550(16) 0.09475(16) 0.0203(7) Uani d 1
C C55 0.5575(3) 0.38643(17) 0.04351(16) 0.0210(7) Uani d 1
C C56 0.5921(3) 0.39101(18) -0.02158(17) 0.0262(8) Uani d 1
H H56 0.5765 0.3538 -0.0327 0.031 Uiso calc 1
C C57 0.6492(3) 0.45003(19) -0.07013(18) 0.0338(9) Uani d 1
H H57 0.6719 0.4534 -0.1146 0.041 Uiso calc 1
C C58 0.6731(3) 0.5040(2) -0.05370(19) 0.0355(10) Uani d 1
H H58 0.7130 0.5441 -0.0869 0.043 Uiso calc 1
C C59 0.6391(3) 0.49950(18) 0.01064(19) 0.0320(9) Uani d 1
H H59 0.6565 0.5363 0.0218 0.038 Uiso calc 1
C C60 0.5799(3) 0.44179(17) 0.05866(18) 0.0255(8) Uani d 1
H H60 0.5540 0.4397 0.1026 0.031 Uiso calc 1
C C61 0.4615(3) 0.30539(16) 0.33822(15) 0.0185(7) Uani d 1
C C62 0.5139(3) 0.36998(17) 0.31340(17) 0.0218(8) Uani d 1
C C63 0.5785(3) 0.38030(16) 0.25107(16) 0.0191(7) Uani d 1
C C64 0.6513(3) 0.44038(17) 0.20301(16) 0.0222(8) Uani d 1
C C65 0.7601(3) 0.43726(17) 0.17323(17) 0.0237(8) Uani d 1
H H65 0.7898 0.3951 0.1832 0.028 Uiso calc 1
C C66 0.8254(3) 0.49506(18) 0.12925(18) 0.0289(9) Uani d 1
H H66 0.8995 0.4924 0.1087 0.035 Uiso calc 1
C C67 0.7829(3) 0.55711(18) 0.11508(18) 0.0310(9) Uani d 1
H H67 0.8281 0.5968 0.0851 0.037 Uiso calc 1
C C68 0.6759(3) 0.56109(18) 0.14428(18) 0.0323(9) Uani d 1
H H68 0.6473 0.6037 0.1344 0.039 Uiso calc 1
C C69 0.6089(3) 0.50347(17) 0.18822(17) 0.0266(8) Uani d 1
H H69 0.5347 0.5066 0.2082 0.032 Uiso calc 1
C C70 0.6865(3) 0.13822(16) 0.24721(17) 0.0227(8) Uani d 1
C C71 0.7881(3) 0.16752(17) 0.20557(17) 0.0241(8) Uani d 1
C C72 0.7771(3) 0.23386(17) 0.17288(16) 0.0218(8) Uani d 1
C C73 0.8611(3) 0.28916(17) 0.12678(17) 0.0223(8) Uani d 1
C C74 0.9523(3) 0.29904(19) 0.14643(19) 0.0304(9) Uani d 1
H H74 0.9592 0.2698 0.1875 0.036 Uiso calc 1
C C75 1.0322(3) 0.3513(2) 0.1060(2) 0.0393(10) Uani d 1
H H75 1.0944 0.3574 0.1192 0.047 Uiso calc 1
C C76 1.0222(3) 0.3945(2) 0.0470(2) 0.0413(11) Uani d 1
H H76 1.0766 0.4308 0.0198 0.050 Uiso calc 1
C C77 0.9325(3) 0.3850(2) 0.02706(18) 0.0379(10) Uani d 1
H H77 0.9255 0.4149 -0.0137 0.046 Uiso calc 1
C C78 0.8531(3) 0.33209(18) 0.06630(18) 0.0294(9) Uani d 1
H H78 0.7929 0.3251 0.0518 0.035 Uiso calc 1
C C79 0.5267(3) 0.13106(16) 0.41602(17) 0.0217(8) Uani d 1
C C80 0.4799(3) 0.08510(17) 0.47982(18) 0.0273(8) Uani d 1
H H80 0.5067 0.0766 0.5166 0.033 Uiso calc 1
C C81 0.3874(3) 0.05500(17) 0.47809(17) 0.0251(8) Uani d 1
H H81 0.3379 0.0213 0.5143 0.030 Uiso calc 1
C C82 0.6324(3) 0.17510(18) 0.38538(18) 0.0270(8) Uani d 1
H H82A 0.6192 0.2180 0.3538 0.032 Uiso calc 1
H H82B 0.6836 0.1530 0.3595 0.032 Uiso calc 1
C C83 0.6922(3) 0.19343(18) 0.42849(19) 0.0295(9) Uani d 1
C C84 0.7870(3) 0.24630(19) 0.3804(2) 0.0383(10) Uani d 1
H H84A 0.8353 0.2267 0.3515 0.057 Uiso calc 1
H H84B 0.8280 0.2602 0.4050 0.057 Uiso calc 1
H H84C 0.7582 0.2857 0.3541 0.057 Uiso calc 1
C C85 0.6178(3) 0.2255(2) 0.4727(2) 0.0441(11) Uani d 1
H H85A 0.5902 0.2650 0.4457 0.066 Uiso calc 1
H H85B 0.6591 0.2394 0.4972 0.066 Uiso calc 1
H H85C 0.5566 0.1926 0.5034 0.066 Uiso calc 1
C C86 0.7385(3) 0.13333(19) 0.4687(2) 0.0406(11) Uani d 1
H H86A 0.6789 0.0999 0.5007 0.061 Uiso calc 1
H H86B 0.7817 0.1480 0.4918 0.061 Uiso calc 1
H H86C 0.7849 0.1131 0.4397 0.061 Uiso calc 1
C C87 0.2018(3) 0.22927(17) 0.32221(17) 0.0219(8) Uani d 1
C C88 0.0993(3) 0.19373(18) 0.35746(18) 0.0278(8) Uani d 1
H H88 0.0306 0.2114 0.3608 0.033 Uiso calc 1
C C89 0.1185(3) 0.12780(18) 0.38629(17) 0.0261(8) Uani d 1
H H89 0.0649 0.0912 0.4137 0.031 Uiso calc 1
C C90 0.2334(3) 0.30272(17) 0.27971(18) 0.0264(8) Uani d 1
H H90A 0.2395 0.3073 0.2341 0.032 Uiso calc 1
H H90B 0.3070 0.3146 0.2808 0.032 Uiso calc 1
C C91 0.1600(3) 0.35618(18) 0.29512(19) 0.0292(9) Uani d 1
C C92 0.2274(4) 0.42491(19) 0.2564(2) 0.0474(12) Uani d 1
H H92A 0.1814 0.4610 0.2606 0.071 Uiso calc 1
H H92B 0.2551 0.4306 0.2101 0.071 Uiso calc 1
H H92C 0.2887 0.4271 0.2738 0.071 Uiso calc 1
C C93 0.1255(4) 0.3458(2) 0.3679(2) 0.0504(12) Uani d 1
H H93A 0.1903 0.3476 0.3823 0.076 Uiso calc 1
H H93B 0.0833 0.3018 0.3932 0.076 Uiso calc 1
H H93C 0.0806 0.3815 0.3747 0.076 Uiso calc 1
C C94 0.0589(3) 0.3575(2) 0.2712(2) 0.0417(11) Uani d 1
H H94A 0.0137 0.3916 0.2815 0.063 Uiso calc 1
H H94B 0.0169 0.3131 0.2931 0.063 Uiso calc 1
H H94C 0.0815 0.3686 0.2237 0.063 Uiso calc 1
C C95 0.4484(3) 0.06742(18) 0.22729(17) 0.0252(8) Uani d 1
C C96 0.3995(3) 0.00108(17) 0.25237(18) 0.0268(8) Uani d 1
H H96 0.4073 -0.0299 0.2304 0.032 Uiso calc 1
C C97 0.3378(3) -0.00988(17) 0.31561(18) 0.0245(8) Uani d 1
H H97 0.2961 -0.0508 0.3458 0.029 Uiso calc 1
C C98 0.5339(3) 0.1060(2) 0.16389(18) 0.0387(10) Uani d 1
H H98A 0.6051 0.1007 0.1732 0.046 Uiso calc 1
H H98B 0.5222 0.1543 0.1532 0.046 Uiso calc 1
C C99 0.5460(3) 0.09149(18) 0.10185(18) 0.0251(8) Uani d 1
C C100 0.6255(3) 0.1470(2) 0.04592(19) 0.0423(11) Uani d 1
H H10A 0.5953 0.1904 0.0401 0.063 Uiso calc 1
H H10B 0.6379 0.1377 0.0055 0.063 Uiso calc 1
H H10C 0.6947 0.1485 0.0561 0.063 Uiso calc 1
C C101 0.4374(3) 0.0935(2) 0.0860(2) 0.0536(13) Uani d 1
H H10D 0.3834 0.0598 0.1226 0.080 Uiso calc 1
H H10E 0.4468 0.0835 0.0462 0.080 Uiso calc 1
H H10F 0.4124 0.1385 0.0792 0.080 Uiso calc 1
C C102 0.5867(4) 0.0231(2) 0.1060(2) 0.0501(12) Uani d 1
H H10G 0.6541 0.0193 0.1188 0.075 Uiso calc 1
H H10H 0.6007 0.0188 0.0632 0.075 Uiso calc 1
H H10I 0.5314 -0.0128 0.1387 0.075 Uiso calc 1

loop_
_atom_site_aniso_label
_atom_site_aniso_U_11
_atom_site_aniso_U_22
_atom_site_aniso_U_33
_atom_site_aniso_U_12
_atom_site_aniso_U_13
_atom_site_aniso_U_23
Ni1 0.0172(2) 0.0148(2) 0.0194(2) -0.00027(17) -0.00509(18) -0.00630(18)
Ni2 0.0185(2) 0.0161(2) 0.0209(2) -0.00249(17) -0.00498(18) -0.00784(18)
B1 0.019(2) 0.019(2) 0.0164(19) 0.0009(16) -0.0058(16) -0.0106(16)
B2 0.018(2) 0.021(2) 0.021(2) -0.0015(16) -0.0029(16) -0.0088(17)
B3 0.019(2) 0.020(2) 0.021(2) -0.0016(16) -0.0068(17) -0.0102(17)
B4 0.018(2) 0.020(2) 0.024(2) -0.0005(16) -0.0057(17) -0.0073(17)
N1 0.0206(15) 0.0146(14) 0.0218(15) 0.0005(11) -0.0064(12) -0.0076(12)
N2 0.0163(14) 0.0185(14) 0.0195(15) -0.0002(11) -0.0049(12) -0.0062(12)
N3 0.0192(15) 0.0146(14) 0.0201(15) -0.0006(11) -0.0059(12) -0.0063(12)
N4 0.0172(14) 0.0166(14) 0.0200(15) -0.0001(11) -0.0065(12) -0.0068(12)
N5 0.0150(14) 0.0185(15) 0.0200(15) -0.0008(11) -0.0030(12) -0.0063(12)
N6 0.0158(14) 0.0155(14) 0.0177(15) 0.0006(11) -0.0043(12) -0.0049(12)
N7 0.0207(15) 0.0172(14) 0.0202(15) -0.0025(12) -0.0036(12) -0.0080(12)
N8 0.0194(15) 0.0175(15) 0.0204(15) -0.0046(12) -0.0033(12) -0.0067(12)
N9 0.0213(15) 0.0161(14) 0.0218(16) 0.0006(12) -0.0075(12) -0.0057(12)
N10 0.0211(15) 0.0150(14) 0.0200(15) -0.0018(12) -0.0019(12) -0.0050(12)
N11 0.0209(15) 0.0152(14) 0.0223(16) -0.0019(12) -0.0048(13) -0.0061(12)
N12 0.0193(15) 0.0158(14) 0.0263(16) 0.0002(12) -0.0053(13) -0.0082(13)
N13 0.0180(15) 0.0200(15) 0.0207(15) -0.0052(12) -0.0036(12) -0.0080(12)
N14 0.0173(14) 0.0192(15) 0.0182(15) -0.0027(11) -0.0031(12) -0.0072(12)
N15 0.0185(14) 0.0154(14) 0.0180(15) -0.0017(11) -0.0051(12) -0.0040(12)
N16 0.0173(14) 0.0148(14) 0.0212(15) -0.0012(11) -0.0063(12) -0.0075(12)
N17 0.0234(16) 0.0195(15) 0.0238(16) -0.0014(12) -0.0048(13) -0.0105(13)
N18 0.0179(14) 0.0169(14) 0.0213(15) -0.0019(11) -0.0055(12) -0.0081(12)
N19 0.0221(15) 0.0153(14) 0.0242(16) -0.0017(12) -0.0063(13) -0.0086(12)
N20 0.0194(15) 0.0188(15) 0.0267(17) -0.0002(12) -0.0062(13) -0.0095(13)
N21 0.0199(15) 0.0180(15) 0.0221(16) -0.0001(12) -0.0065(12) -0.0098(12)
N22 0.0203(15) 0.0206(15) 0.0224(16) -0.0005(12) -0.0038(13) -0.0100(13)
N23 0.0245(16) 0.0171(15) 0.0251(16) -0.0051(12) -0.0067(13) -0.0092(13)
N24 0.0181(15) 0.0176(15) 0.0265(16) -0.0009(12) -0.0074(13) -0.0077(13)
Br1 0.02228(19) 0.0295(2) 0.0361(2) -0.00486(15) -0.00805(16) -0.01726(17)
Br2 0.0435(2) 0.0457(3) 0.0321(2) -0.00572(19) -0.02371(19) -0.01178(19)
Br3 0.0281(2) 0.01756(18) 0.0343(2) 0.00430(15) -0.00997(17) -0.00463(16)
Br4 0.0224(2) 0.0409(3) 0.0699(3) 0.01286(19) -0.0049(2) 0.0054(2)
Br5 0.02513(19) 0.02794(19) 0.01939(18) 0.00101(15) -0.00126(15) -0.00772(15)
Br6 0.0340(2) 0.0284(2) 0.0307(2) 0.00647(16) -0.00621(17) -0.01910(17)
Br7 0.0264(2) 0.0349(2) 0.0319(2) -0.01193(16) -0.00794(17) -0.01365(17)
Br8 0.0342(2) 0.0353(2) 0.0324(2) -0.00359(17) -0.01966(18) -0.01042(18)
Br9 0.02504(19) 0.02614(19) 0.02008(18) -0.00166(15) -0.00257(15) -0.00894(15)
Br10 0.0426(2) 0.0347(2) 0.0370(2) -0.00866(18) 0.00414(19) -0.02601(19)
Br11 0.0329(2) 0.01729(18) 0.0402(2) 0.00335(15) -0.00897(18) -0.00852(17)
Br12 0.0269(2) 0.0309(2) 0.0520(3) 0.01050(17) -0.00649(19) -0.0171(2)
C1 0.0171(17) 0.0244(19) 0.030(2) 0.0004(14) -0.0076(15) -0.0164(16)
C2 0.0250(19) 0.0253(19) 0.0239(19) 0.0004(15) -0.0116(16) -0.0120(16)
C3 0.0222(18) 0.0212(18) 0.0229(19) 0.0059(14) -0.0089(15) -0.0105(15)
C4 0.0277(19) 0.0253(19) 0.0157(18) 0.0006(15) -0.0090(15) -0.0092(15)
C5 0.027(2) 0.034(2) 0.025(2) 0.0047(17) -0.0101(17) -0.0122(17)
C6 0.043(2) 0.027(2) 0.023(2) 0.0057(18) -0.0098(18) -0.0068(17)
C7 0.036(2) 0.038(2) 0.021(2) -0.0065(18) 0.0004(18) -0.0027(18)
C8 0.023(2) 0.047(2) 0.022(2) 0.0034(18) -0.0035(16) -0.0088(18)
C9 0.029(2) 0.029(2) 0.0223(19) 0.0060(16) -0.0061(16) -0.0108(16)
C10 0.0238(19) 0.0176(17) 0.0216(18) 0.0027(14) -0.0094(15) -0.0058(15)
C11 0.0165(18) 0.027(2) 0.035(2) 0.0054(15) -0.0081(16) -0.0098(17)
C12 0.0187(17) 0.0196(18) 0.0259(19) 0.0014(14) -0.0077(15) -0.0088(15)
C13 0.0181(18) 0.0239(19) 0.028(2) 0.0049(15) -0.0106(15) -0.0076(16)
C14 0.028(2) 0.025(2) 0.039(2) 0.0008(16) -0.0055(18) -0.0071(18)
C15 0.027(2) 0.039(2) 0.044(3) -0.0033(18) 0.0019(19) -0.008(2)
C16 0.029(2) 0.034(2) 0.045(3) -0.0080(18) -0.012(2) 0.001(2)
C17 0.034(2) 0.026(2) 0.053(3) -0.0018(17) -0.021(2) -0.017(2)
C18 0.0218(19) 0.031(2) 0.036(2) 0.0045(16) -0.0135(17) -0.0152(18)
C19 0.0173(17) 0.0238(18) 0.0142(17) 0.0010(14) -0.0011(14) -0.0050(14)
C20 0.0214(18) 0.0185(17) 0.0231(19) 0.0064(14) -0.0083(15) -0.0138(15)
C21 0.0185(17) 0.0177(17) 0.0208(18) 0.0020(14) -0.0062(14) -0.0095(14)
C22 0.0230(18) 0.0185(17) 0.0229(19) 0.0058(14) -0.0085(15) -0.0109(15)
C23 0.031(2) 0.0227(19) 0.026(2) 0.0027(16) -0.0108(16) -0.0122(16)
C24 0.029(2) 0.024(2) 0.038(2) -0.0032(16) -0.0111(18) -0.0136(18)
C25 0.037(2) 0.021(2) 0.033(2) 0.0018(17) -0.0095(18) -0.0052(17)
C26 0.037(2) 0.027(2) 0.025(2) 0.0043(17) -0.0130(18) -0.0056(17)
C27 0.029(2) 0.0238(19) 0.028(2) 0.0043(16) -0.0137(17) -0.0091(16)
C28 0.0177(17) 0.0238(19) 0.028(2) 0.0053(15) -0.0066(15) -0.0137(16)
C29 0.0181(19) 0.029(2) 0.040(2) 0.0024(16) -0.0074(17) -0.0107(18)
C30 0.0174(18) 0.0249(19) 0.031(2) -0.0050(15) -0.0031(16) -0.0096(17)
C31 0.023(2) 0.025(2) 0.039(2) 0.0055(16) -0.0060(17) -0.0105(18)
C32 0.030(2) 0.026(2) 0.036(2) 0.0083(17) -0.0145(18) -0.0088(18)
C33 0.045(3) 0.030(2) 0.056(3) 0.013(2) -0.021(2) -0.009(2)
C34 0.072(3) 0.051(3) 0.053(3) 0.033(3) -0.023(3) -0.031(3)
C35 0.039(3) 0.059(3) 0.053(3) 0.016(2) -0.020(2) -0.016(3)
C36 0.0205(18) 0.0237(19) 0.0259(19) 0.0044(15) -0.0097(15) -0.0134(16)
C37 0.027(2) 0.0177(18) 0.034(2) 0.0032(15) -0.0090(17) -0.0133(16)
C38 0.029(2) 0.0151(17) 0.032(2) -0.0026(15) -0.0085(17) -0.0091(16)
C39 0.0200(18) 0.0255(19) 0.028(2) 0.0029(15) -0.0065(16) -0.0132(16)
C40 0.028(2) 0.032(2) 0.029(2) 0.0063(17) -0.0065(17) -0.0174(18)
C41 0.040(2) 0.045(3) 0.027(2) -0.003(2) -0.0016(19) -0.015(2)
C42 0.038(2) 0.039(2) 0.036(2) 0.0048(19) -0.0054(19) -0.023(2)
C43 0.036(2) 0.058(3) 0.036(2) 0.010(2) -0.011(2) -0.030(2)
C44 0.0218(18) 0.0200(18) 0.0261(19) 0.0052(14) -0.0101(15) -0.0092(15)
C45 0.028(2) 0.027(2) 0.0215(19) 0.0024(16) -0.0125(16) -0.0062(16)
C46 0.026(2) 0.0218(18) 0.0183(19) -0.0002(15) -0.0050(15) -0.0017(15)
C47 0.026(2) 0.036(2) 0.028(2) -0.0068(17) -0.0124(17) -0.0070(18)
C48 0.036(2) 0.033(2) 0.030(2) -0.0061(18) -0.0160(18) -0.0090(18)
C49 0.036(2) 0.030(2) 0.039(2) -0.0110(18) -0.0149(19) -0.0081(19)
C50 0.061(3) 0.068(3) 0.061(3) -0.011(3) -0.005(3) -0.043(3)
C51 0.060(3) 0.049(3) 0.064(3) -0.016(2) -0.043(3) 0.007(3)
C52 0.0219(18) 0.0227(18) 0.0241(19) -0.0037(15) -0.0058(15) -0.0117(16)
C53 0.0237(19) 0.0270(19) 0.0216(19) 0.0037(15) -0.0101(15) -0.0143(16)
C54 0.0221(18) 0.0203(18) 0.0206(18) 0.0008(14) -0.0064(15) -0.0098(15)
C55 0.0200(18) 0.0224(18) 0.0204(18) 0.0006(14) -0.0075(15) -0.0063(15)
C56 0.026(2) 0.027(2) 0.025(2) 0.0037(16) -0.0071(16) -0.0100(16)
C57 0.027(2) 0.041(2) 0.023(2) 0.0003(18) 0.0006(17) -0.0061(18)
C58 0.029(2) 0.031(2) 0.035(2) -0.0038(17) -0.0084(18) 0.0005(19)
C59 0.031(2) 0.026(2) 0.043(2) -0.0005(17) -0.0221(19) -0.0084(18)
C60 0.0257(19) 0.027(2) 0.029(2) 0.0048(16) -0.0143(16) -0.0112(17)
C61 0.0161(17) 0.0228(18) 0.0146(17) -0.0015(14) -0.0033(14) -0.0052(14)
C62 0.0195(18) 0.0223(18) 0.026(2) 0.0008(14) -0.0041(15) -0.0142(16)
C63 0.0193(17) 0.0186(17) 0.0226(19) 0.0003(14) -0.0070(15) -0.0106(15)
C64 0.0258(19) 0.0241(19) 0.0212(19) -0.0015(15) -0.0054(15) -0.0144(16)
C65 0.0237(19) 0.0234(19) 0.029(2) -0.0035(15) -0.0080(16) -0.0156(16)
C66 0.026(2) 0.032(2) 0.029(2) -0.0089(16) -0.0024(17) -0.0152(17)
C67 0.034(2) 0.028(2) 0.025(2) -0.0136(17) 0.0004(17) -0.0087(17)
C68 0.043(2) 0.0198(19) 0.033(2) -0.0009(17) -0.0097(19) -0.0089(17)
C69 0.030(2) 0.0193(18) 0.031(2) -0.0021(15) -0.0045(17) -0.0117(16)
C70 0.029(2) 0.0134(17) 0.027(2) 0.0043(15) -0.0074(16) -0.0092(15)
C71 0.0207(18) 0.0228(19) 0.031(2) 0.0049(15) -0.0071(16) -0.0135(16)
C72 0.0187(18) 0.0283(19) 0.0225(19) 0.0008(15) -0.0049(15) -0.0150(16)
C73 0.0194(18) 0.0244(19) 0.0233(19) 0.0030(15) -0.0014(15) -0.0126(16)
C74 0.0218(19) 0.042(2) 0.030(2) 0.0024(17) -0.0053(17) -0.0172(19)
C75 0.024(2) 0.051(3) 0.043(3) -0.0099(19) -0.0027(19) -0.022(2)
C76 0.031(2) 0.047(3) 0.036(2) -0.017(2) 0.0114(19) -0.018(2)
C77 0.046(3) 0.039(2) 0.019(2) -0.005(2) 0.0027(18) -0.0078(18)
C78 0.025(2) 0.037(2) 0.029(2) 0.0006(17) -0.0055(17) -0.0168(18)
C79 0.0215(18) 0.0188(18) 0.031(2) 0.0041(14) -0.0125(16) -0.0124(16)
C80 0.034(2) 0.0239(19) 0.029(2) 0.0036(16) -0.0158(17) -0.0104(17)
C81 0.032(2) 0.0189(18) 0.0203(19) 0.0015(15) -0.0058(16) -0.0036(15)
C82 0.024(2) 0.026(2) 0.033(2) -0.0006(16) -0.0110(17) -0.0124(17)
C83 0.029(2) 0.026(2) 0.043(2) 0.0013(16) -0.0198(18) -0.0161(18)
C84 0.031(2) 0.032(2) 0.061(3) -0.0028(18) -0.024(2) -0.019(2)
C85 0.043(3) 0.048(3) 0.060(3) 0.007(2) -0.023(2) -0.036(2)
C86 0.042(3) 0.038(2) 0.053(3) 0.005(2) -0.031(2) -0.015(2)
C87 0.0220(18) 0.0217(18) 0.027(2) 0.0043(15) -0.0095(16) -0.0135(16)
C88 0.0162(18) 0.029(2) 0.037(2) 0.0051(15) -0.0048(16) -0.0122(18)
C89 0.0200(19) 0.026(2) 0.029(2) -0.0025(15) -0.0019(16) -0.0100(17)
C90 0.027(2) 0.0244(19) 0.027(2) 0.0007(16) -0.0080(16) -0.0079(16)
C91 0.034(2) 0.024(2) 0.036(2) 0.0078(16) -0.0160(18) -0.0128(17)
C92 0.055(3) 0.022(2) 0.065(3) 0.007(2) -0.024(3) -0.010(2)
C93 0.070(3) 0.049(3) 0.051(3) 0.025(2) -0.026(3) -0.033(2)
C94 0.037(2) 0.038(2) 0.054(3) 0.0111(19) -0.021(2) -0.015(2)
C95 0.0240(19) 0.027(2) 0.027(2) -0.0040(15) -0.0036(16) -0.0153(17)
C96 0.026(2) 0.0234(19) 0.035(2) -0.0038(15) -0.0036(17) -0.0192(17)
C97 0.0194(18) 0.0165(17) 0.037(2) -0.0027(14) -0.0022(16) -0.0128(16)
C98 0.047(3) 0.034(2) 0.032(2) -0.0114(19) 0.001(2) -0.0176(19)
C99 0.0192(18) 0.028(2) 0.029(2) 0.0032(15) -0.0042(16) -0.0134(17)
C100 0.043(3) 0.047(3) 0.033(2) -0.010(2) 0.002(2) -0.020(2)
C101 0.040(3) 0.080(4) 0.045(3) 0.001(2) -0.014(2) -0.025(3)
C102 0.053(3) 0.048(3) 0.046(3) 0.005(2) -0.002(2) -0.023(2)

loop_
_atom_type_symbol
_atom_type_description
_atom_type_scat_dispersion_real
_atom_type_scat_dispersion_imag
_atom_type_scat_source
C C 0.0033 0.0016 'International Tables Vol C Tables 4.2.6.8 and 6.1.1.4'
H H 0.0000 0.0000 'International Tables Vol C Tables 4.2.6.8 and 6.1.1.4'
B B 0.0013 0.0007 'International Tables Vol C Tables 4.2.6.8 and 6.1.1.4'
N N 0.0061 0.0033 'International Tables Vol C Tables 4.2.6.8 and 6.1.1.4'
Ni Ni 0.3393 1.1124 'International Tables Vol C Tables 4.2.6.8 and 6.1.1.4'
Br Br -0.2901 2.4595 'International Tables Vol C Tables 4.2.6.8 and 6.1.1.4'

loop_
_geom_angle_atom_site_label_1
_geom_angle_atom_site_label_2
_geom_angle_atom_site_label_3
_geom_angle
N11 Ni1 N9 90.25(11)
N11 Ni1 N7 90.10(11)
N9 Ni1 N7 90.24(10)
N11 Ni1 N1 178.85(11)
N9 Ni1 N1 90.66(10)
N7 Ni1 N1 90.60(11)
N11 Ni1 N3 91.24(11)
N9 Ni1 N3 91.00(10)
N7 Ni1 N3 178.16(11)
N1 Ni1 N3 88.04(10)
N11 Ni1 N5 92.62(10)
N9 Ni1 N5 176.51(11)
N7 Ni1 N5 91.75(10)
N1 Ni1 N5 86.45(10)
N3 Ni1 N5 86.94(10)
N19 Ni2 N23 90.15(11)
N19 Ni2 N13 178.53(10)
N23 Ni2 N13 91.32(11)
N19 Ni2 N17 91.97(11)
N23 Ni2 N17 89.27(11)
N13 Ni2 N17 87.88(11)
N19 Ni2 N15 91.58(10)
N23 Ni2 N15 175.82(11)
N13 Ni2 N15 86.95(10)
N17 Ni2 N15 86.86(10)
N19 Ni2 N21 89.75(11)
N23 Ni2 N21 90.68(11)
N13 Ni2 N21 90.40(11)
N17 Ni2 N21 178.27(11)
N15 Ni2 N21 93.14(10)
N4 B1 N6 109.7(3)
N4 B1 N2 109.4(3)
N6 B1 N2 108.1(3)
N12 B2 N8 108.4(3)
N12 B2 N10 110.1(3)
N8 B2 N10 108.5(3)
N18 B3 N16 109.2(3)
N18 B3 N14 109.8(3)
N16 B3 N14 107.7(3)
N24 B4 N22 108.2(3)
N24 B4 N20 109.8(3)
N22 B4 N20 108.7(3)
C1 N1 N2 105.9(3)
C1 N1 Ni1 136.6(2)
N2 N1 Ni1 117.08(19)
C3 N2 N1 110.9(3)
C3 N2 B1 129.4(3)
N1 N2 B1 119.3(3)
C10 N3 N4 105.5(3)
C10 N3 Ni1 136.6(2)
N4 N3 Ni1 117.85(19)
C12 N4 N3 111.2(3)
C12 N4 B1 129.8(3)
N3 N4 B1 118.7(3)
C19 N5 N6 106.1(3)
C19 N5 Ni1 136.7(2)
N6 N5 Ni1 116.68(19)
C21 N6 N5 110.5(3)
C21 N6 B1 129.8(3)
N5 N6 B1 119.6(3)
C28 N7 N8 106.7(3)
C28 N7 Ni1 139.2(2)
N8 N7 Ni1 113.9(2)
C30 N8 N7 109.9(3)
C30 N8 B2 129.5(3)
N7 N8 B2 120.6(3)
C36 N9 N10 107.2(3)
C36 N9 Ni1 138.9(2)
N10 N9 Ni1 113.9(2)
C38 N10 N9 109.6(3)
C38 N10 B2 128.9(3)
N9 N10 B2 121.4(3)
C44 N11 N12 106.9(3)
C44 N11 Ni1 138.7(2)
N12 N11 Ni1 114.0(2)
C46 N12 N11 109.3(3)
C46 N12 B2 129.7(3)
N11 N12 B2 120.9(3)
C52 N13 N14 105.8(3)
C52 N13 Ni2 136.3(2)
N14 N13 Ni2 117.8(2)
C54 N14 N13 111.0(3)
C54 N14 B3 129.3(3)
N13 N14 B3 119.6(3)
C61 N15 N16 105.8(2)
C61 N15 Ni2 136.6(2)
N16 N15 Ni2 117.47(19)
C63 N16 N15 110.6(3)
C63 N16 B3 130.0(3)
N15 N16 B3 119.3(3)
C70 N17 N18 105.8(3)
C70 N17 Ni2 136.0(2)
N18 N17 Ni2 118.1(2)
N17 N18 C72 110.1(3)
N17 N18 B3 119.4(3)
C72 N18 B3 130.3(3)
C79 N19 N20 106.5(3)
C79 N19 Ni2 138.6(2)
N20 N19 Ni2 114.2(2)
C81 N20 N19 109.8(3)
C81 N20 B4 129.8(3)
N19 N20 B4 120.5(3)
C87 N21 N22 106.9(3)
C87 N21 Ni2 139.0(2)
N22 N21 Ni2 113.15(19)
C89 N22 N21 110.1(3)
C89 N22 B4 129.2(3)
N21 N22 B4 120.7(3)
C95 N23 N24 107.4(3)
C95 N23 Ni2 138.3(2)
N24 N23 Ni2 114.0(2)
C97 N24 N23 109.6(3)
C97 N24 B4 129.2(3)
N23 N24 B4 121.3(3)
N1 C1 C2 110.8(3)
N1 C1 Br1 123.3(3)
C2 C1 Br1 125.9(3)
C1 C2 C3 106.0(3)
C1 C2 Br2 126.8(3)
C3 C2 Br2 127.2(3)
N2 C3 C2 106.5(3)
N2 C3 C4 122.2(3)
C2 C3 C4 131.3(3)
C9 C4 C5 118.9(3)
C9 C4 C3 120.6(3)
C5 C4 C3 120.5(3)
C6 C5 C4 120.2(3)
C7 C6 C5 119.7(3)
C6 C7 C8 120.9(4)
C9 C8 C7 119.5(4)
C8 C9 C4 120.7(3)
N3 C10 C11 110.8(3)
N3 C10 Br3 122.6(3)
C11 C10 Br3 126.6(3)
C12 C11 C10 106.1(3)
C12 C11 Br4 128.7(3)
C10 C11 Br4 125.2(3)
N4 C12 C11 106.4(3)
N4 C12 C13 124.0(3)
C11 C12 C13 129.6(3)
C18 C13 C14 118.1(3)
C18 C13 C12 121.4(3)
C14 C13 C12 120.5(3)
C15 C14 C13 120.4(4)
C16 C15 C14 120.7(4)
C15 C16 C17 119.5(4)
C16 C17 C18 120.2(4)
C17 C18 C13 121.0(4)
N5 C19 C20 110.4(3)
N5 C19 Br5 122.5(2)
C20 C19 Br5 127.1(3)
C21 C20 C19 106.6(3)
C21 C20 Br6 127.0(2)
C19 C20 Br6 126.2(3)
N6 C21 C20 106.4(3)
N6 C21 C22 124.2(3)
C20 C21 C22 129.4(3)
C23 C22 C27 118.1(3)
C23 C22 C21 119.4(3)
C27 C22 C21 122.5(3)
C24 C23 C22 120.6(3)
C25 C24 C23 120.7(3)
C24 C25 C26 120.1(4)
C25 C26 C27 119.9(3)
C26 C27 C22 120.6(3)
N7 C28 C29 109.1(3)
N7 C28 C31 119.9(3)
C29 C28 C31 130.8(3)
C30 C29 C28 105.4(3)
N8 C30 C29 109.0(3)
C28 C31 C32 120.5(3)
C35 C32 C31 113.5(3)
C35 C32 C33 108.4(3)
C31 C32 C33 106.7(3)
C35 C32 C34 110.1(4)
C31 C32 C34 109.6(3)
C33 C32 C34 108.4(3)
N9 C36 C37 109.0(3)
N9 C36 C39 120.1(3)
C37 C36 C39 130.7(3)
C38 C37 C36 105.4(3)
N10 C38 C37 108.7(3)
C36 C39 C40 120.5(3)
C43 C40 C42 109.6(3)
C43 C40 C41 109.6(3)
C42 C40 C41 108.2(3)
C43 C40 C39 111.9(3)
C42 C40 C39 111.4(3)
C41 C40 C39 106.0(3)
N11 C44 C45 108.8(3)
N11 C44 C47 119.0(3)
C45 C44 C47 132.0(3)
C46 C45 C44 105.7(3)
N12 C46 C45 109.2(3)
C44 C47 C48 121.1(3)
C51 C48 C47 114.2(3)
C51 C48 C50 109.7(4)
C47 C48 C50 109.5(3)
C51 C48 C49 108.5(3)
C47 C48 C49 106.2(3)
C50 C48 C49 108.6(3)
N13 C52 C53 111.1(3)
N13 C52 Br7 123.3(3)
C53 C52 Br7 125.6(3)
C52 C53 C54 106.1(3)
C52 C53 Br8 126.2(3)
C54 C53 Br8 127.7(3)
N14 C54 C53 106.0(3)
N14 C54 C55 123.8(3)
C53 C54 C55 130.1(3)
C60 C55 C56 119.1(3)
C60 C55 C54 120.5(3)
C56 C55 C54 120.3(3)
C57 C56 C55 119.9(3)
C58 C57 C56 120.0(4)
C59 C58 C57 120.2(4)
C60 C59 C58 120.0(4)
C59 C60 C55 120.7(3)
N15 C61 C62 110.3(3)
N15 C61 Br9 122.5(2)
C62 C61 Br9 127.3(3)
C63 C62 C61 106.8(3)
C63 C62 Br10 126.1(3)
C61 C62 Br10 127.1(3)
N16 C63 C62 106.5(3)
N16 C63 C64 124.3(3)
C62 C63 C64 129.2(3)
C65 C64 C69 119.0(3)
C65 C64 C63 122.6(3)
C69 C64 C63 118.4(3)
C66 C65 C64 120.5(3)
C65 C66 C67 120.1(3)
C68 C67 C66 120.1(3)
C67 C68 C69 120.6(4)
C68 C69 C64 119.7(3)
N17 C70 C71 110.5(3)
N17 C70 Br11 122.6(3)
C71 C70 Br11 126.9(3)
C72 C71 C70 106.9(3)
C72 C71 Br12 128.0(3)
C70 C71 Br12 125.1(3)
C71 C72 N18 106.6(3)
C71 C72 C73 129.6(3)
N18 C72 C73 123.7(3)
C78 C73 C74 119.0(3)
C78 C73 C72 123.5(3)
C74 C73 C72 117.5(3)
C75 C74 C73 120.0(4)
C76 C75 C74 120.4(4)
C75 C76 C77 119.9(4)
C78 C77 C76 120.3(4)
C77 C78 C73 120.2(4)
N19 C79 C80 109.1(3)
N19 C79 C82 119.4(3)
C80 C79 C82 131.4(3)
C81 C80 C79 105.6(3)
N20 C81 C80 109.0(3)
C79 C82 C83 120.5(3)
C86 C83 C85 110.6(3)
C86 C83 C84 108.6(3)
C85 C83 C84 108.4(3)
C86 C83 C82 112.2(3)
C85 C83 C82 111.2(3)
C84 C83 C82 105.7(3)
N21 C87 C88 109.3(3)
N21 C87 C90 120.1(3)
C88 C87 C90 130.6(3)
C89 C88 C87 105.7(3)
N22 C89 C88 108.0(3)
C87 C90 C91 119.3(3)
C93 C91 C94 109.8(3)
C93 C91 C92 108.7(3)
C94 C91 C92 107.8(3)
C93 C91 C90 112.9(3)
C94 C91 C90 111.0(3)
C92 C91 C90 106.5(3)
N23 C95 C96 109.0(3)
N23 C95 C98 119.9(3)
C96 C95 C98 131.0(3)
C97 C96 C95 105.7(3)
N24 C97 C96 108.3(3)
C95 C98 C99 122.2(3)
C100 C99 C98 107.6(3)
C100 C99 C102 109.6(3)
C98 C99 C102 113.3(3)
C100 C99 C101 107.8(3)
C98 C99 C101 110.7(3)
C102 C99 C101 107.7(3)

loop_
_geom_bond_atom_site_label_1
_geom_bond_atom_site_label_2
_geom_bond_distance
_geom_bond_publ_flag
Ni1 N1 2.111(3) y
Ni1 N3 2.113(3) y
Ni1 N5 2.126(3) y
Ni1 N7 2.109(3) y
Ni1 N9 2.085(3) y
Ni1 N11 2.082(3) y
Ni2 N13 2.101(3) y
Ni2 N15 2.123(3) y
Ni2 N17 2.103(3) y
Ni2 N19 2.073(3) y
Ni2 N21 2.123(3) y
Ni2 N23 2.079(3) y
B1 N4 1.539(5) ?
B1 N6 1.543(4) ?
B1 N2 1.555(4) ?
B2 N12 1.539(5) ?
B2 N8 1.540(5) ?
B2 N10 1.541(5) ?
B3 N18 1.536(5) ?
B3 N16 1.547(5) ?
B3 N14 1.566(4) ?
B4 N24 1.539(5) ?
B4 N22 1.544(5) ?
B4 N20 1.546(5) ?
N1 C1 1.337(4) ?
N1 N2 1.367(4) ?
N2 C3 1.363(4) ?
N3 C10 1.333(4) ?
N3 N4 1.373(3) ?
N4 C12 1.356(4) ?
N5 C19 1.340(4) ?
N5 N6 1.371(3) ?
N6 C21 1.368(4) ?
N7 C28 1.352(4) ?
N7 N8 1.364(3) ?
N8 C30 1.338(4) ?
N9 C36 1.351(4) ?
N9 N10 1.359(4) ?
N10 C38 1.347(4) ?
N11 C44 1.357(4) ?
N11 N12 1.365(4) ?
N12 C46 1.340(4) ?
N13 C52 1.327(4) ?
N13 N14 1.366(3) ?
N14 C54 1.359(4) ?
N15 C61 1.332(4) ?
N15 N16 1.378(3) ?
N16 C63 1.354(4) ?
N17 C70 1.342(4) ?
N17 N18 1.373(4) ?
N18 C72 1.374(4) ?
N19 C79 1.355(4) ?
N19 N20 1.369(4) ?
N20 C81 1.335(4) ?
N21 C87 1.339(4) ?
N21 N22 1.364(4) ?
N22 C89 1.338(4) ?
N23 C95 1.349(4) ?
N23 N24 1.361(4) ?
N24 C97 1.350(4) ?
Br1 C1 1.862(3) ?
Br2 C2 1.868(3) ?
Br3 C10 1.867(3) ?
Br4 C11 1.872(3) ?
Br5 C19 1.855(3) ?
Br6 C20 1.866(3) ?
Br7 C52 1.869(3) ?
Br8 C53 1.873(3) ?
Br9 C61 1.862(3) ?
Br10 C62 1.869(3) ?
Br11 C70 1.864(3) ?
Br12 C71 1.878(3) ?
C1 C2 1.390(5) ?
C2 C3 1.390(5) ?
C3 C4 1.462(5) ?
C4 C9 1.390(5) ?
C4 C5 1.397(5) ?
C5 C6 1.389(5) ?
C6 C7 1.370(5) ?
C7 C8 1.385(5) ?
C8 C9 1.377(5) ?
C10 C11 1.391(5) ?
C11 C12 1.384(5) ?
C12 C13 1.473(5) ?
C13 C18 1.388(5) ?
C13 C14 1.391(5) ?
C14 C15 1.389(5) ?
C15 C16 1.366(6) ?
C16 C17 1.380(6) ?
C17 C18 1.382(5) ?
C19 C20 1.387(4) ?
C20 C21 1.385(4) ?
C21 C22 1.466(4) ?
C22 C23 1.399(4) ?
C22 C27 1.399(5) ?
C23 C24 1.383(5) ?
C24 C25 1.361(5) ?
C25 C26 1.387(5) ?
C26 C27 1.388(5) ?
C28 C29 1.406(5) ?
C28 C31 1.501(5) ?
C29 C30 1.370(5) ?
C31 C32 1.529(5) ?
C32 C35 1.501(5) ?
C32 C33 1.534(5) ?
C32 C34 1.553(5) ?
C36 C37 1.405(5) ?
C36 C39 1.506(5) ?
C37 C38 1.373(5) ?
C39 C40 1.564(5) ?
C40 C43 1.509(5) ?
C40 C42 1.534(5) ?
C40 C41 1.537(5) ?
C44 C45 1.399(5) ?
C44 C47 1.503(5) ?
C45 C46 1.365(5) ?
C47 C48 1.526(5) ?
C48 C51 1.497(5) ?
C48 C50 1.539(6) ?
C48 C49 1.542(5) ?
C52 C53 1.378(5) ?
C53 C54 1.391(4) ?
C54 C55 1.471(4) ?
C55 C60 1.392(5) ?
C55 C56 1.395(5) ?
C56 C57 1.390(5) ?
C57 C58 1.388(5) ?
C58 C59 1.379(5) ?
C59 C60 1.377(5) ?
C61 C62 1.386(4) ?
C62 C63 1.376(5) ?
C63 C64 1.476(4) ?
C64 C65 1.388(5) ?
C64 C69 1.408(5) ?
C65 C66 1.382(4) ?
C66 C67 1.390(5) ?
C67 C68 1.370(5) ?
C68 C69 1.388(5) ?
C70 C71 1.382(5) ?
C71 C72 1.371(5) ?
C72 C73 1.477(5) ?
C73 C78 1.390(5) ?
C73 C74 1.403(5) ?
C74 C75 1.386(5) ?
C75 C76 1.375(6) ?
C76 C77 1.387(6) ?
C77 C78 1.384(5) ?
C79 C80 1.400(5) ?
C79 C82 1.499(5) ?
C80 C81 1.370(5) ?
C82 C83 1.546(5) ?
C83 C86 1.512(5) ?
C83 C85 1.531(5) ?
C83 C84 1.541(5) ?
C87 C88 1.400(5) ?
C87 C90 1.508(5) ?
C88 C89 1.377(5) ?
C90 C91 1.547(5) ?
C91 C93 1.528(5) ?
C91 C94 1.534(5) ?
C91 C92 1.536(5) ?
C95 C96 1.401(5) ?
C95 C98 1.509(5) ?
C96 C97 1.379(5) ?
C98 C99 1.519(5) ?
C99 C100 1.519(5) ?
C99 C102 1.523(5) ?
C99 C101 1.529(5) ?

loop_
_geom_torsion_atom_site_label_1
_geom_torsion_atom_site_label_2
_geom_torsion_atom_site_label_3
_geom_torsion_atom_site_label_4
_geom_torsion
_geom_torsion_publ_flag
C1 N1 N2 C3 0.5(3) ?
Ni1 N1 N2 C3 174.7(2) ?
C1 N1 N2 B1 173.9(3) ?
Ni1 N1 N2 B1 -11.8(3) ?
N4 B1 N2 C3 -121.0(3) ?
N6 B1 N2 C3 119.6(3) ?
N4 B1 N2 N1 66.9(4) ?
N6 B1 N2 N1 -52.5(4) ?
C10 N3 N4 C12 -0.7(3) ?
Ni1 N3 N4 C12 176.9(2) ?
C10 N3 N4 B1 173.4(3) ?
Ni1 N3 N4 B1 -9.0(3) ?
N6 B1 N4 C12 -122.1(3) ?
N2 B1 N4 C12 119.5(3) ?
N6 B1 N4 N3 65.1(3) ?
N2 B1 N4 N3 -53.3(4) ?
C19 N5 N6 C21 -0.7(3) ?
Ni1 N5 N6 C21 172.8(2) ?
C19 N5 N6 B1 176.1(3) ?
Ni1 N5 N6 B1 -10.4(3) ?
N4 B1 N6 C21 123.1(3) ?
N2 B1 N6 C21 -117.6(3) ?
N4 B1 N6 N5 -53.0(4) ?
N2 B1 N6 N5 66.3(3) ?
C28 N7 N8 C30 0.1(4) ?
Ni1 N7 N8 C30 -175.4(2) ?
C28 N7 N8 B2 179.3(3) ?
Ni1 N7 N8 B2 3.8(3) ?
N12 B2 N8 C30 -123.6(4) ?
N10 B2 N8 C30 116.8(4) ?
N12 B2 N8 N7 57.4(4) ?
N10 B2 N8 N7 -62.2(4) ?
C36 N9 N10 C38 -0.8(4) ?
Ni1 N9 N10 C38 179.4(2) ?
C36 N9 N10 B2 -178.2(3) ?
Ni1 N9 N10 B2 2.0(4) ?
N12 B2 N10 C38 123.5(4) ?
N8 B2 N10 C38 -118.0(4) ?
N12 B2 N10 N9 -59.6(4) ?
N8 B2 N10 N9 58.9(4) ?
C44 N11 N12 C46 0.7(4) ?
Ni1 N11 N12 C46 -173.7(2) ?
C44 N11 N12 B2 -179.6(3) ?
Ni1 N11 N12 B2 5.9(4) ?
N8 B2 N12 C46 115.2(4) ?
N10 B2 N12 C46 -126.2(4) ?
N8 B2 N12 N11 -64.3(4) ?
N10 B2 N12 N11 54.3(4) ?
C52 N13 N14 C54 0.8(3) ?
Ni2 N13 N14 C54 178.0(2) ?
C52 N13 N14 B3 -175.9(3) ?
Ni2 N13 N14 B3 1.4(4) ?
N18 B3 N14 C54 -118.3(4) ?
N16 B3 N14 C54 122.9(3) ?
N18 B3 N14 N13 57.6(4) ?
N16 B3 N14 N13 -61.2(4) ?
C61 N15 N16 C63 -0.5(3) ?
Ni2 N15 N16 C63 176.5(2) ?
C61 N15 N16 B3 -176.8(3) ?
Ni2 N15 N16 B3 0.2(3) ?
N18 B3 N16 C63 124.9(3) ?
N14 B3 N16 C63 -115.9(3) ?
N18 B3 N16 N15 -59.6(4) ?
N14 B3 N16 N15 59.6(4) ?
C70 N17 N18 C72 -1.2(3) ?
Ni2 N17 N18 C72 176.3(2) ?
C70 N17 N18 B3 -176.8(3) ?
Ni2 N17 N18 B3 0.8(3) ?
N16 B3 N18 N17 59.3(4) ?
N14 B3 N18 N17 -58.6(4) ?
N16 B3 N18 C72 -115.2(4) ?
N14 B3 N18 C72 126.9(3) ?
C79 N19 N20 C81 1.6(4) ?
Ni2 N19 N20 C81 -170.7(2) ?
C79 N19 N20 B4 -177.5(3) ?
Ni2 N19 N20 B4 10.2(4) ?
N24 B4 N20 C81 -127.5(4) ?
N22 B4 N20 C81 114.4(4) ?
N24 B4 N20 N19 51.4(4) ?
N22 B4 N20 N19 -66.8(4) ?
C87 N21 N22 C89 0.4(4) ?
Ni2 N21 N22 C89 -170.6(2) ?
C87 N21 N22 B4 -178.3(3) ?
Ni2 N21 N22 B4 10.7(3) ?
N24 B4 N22 C89 114.7(4) ?
N20 B4 N22 C89 -126.2(4) ?
N24 B4 N22 N21 -66.9(4) ?
N20 B4 N22 N21 52.3(4) ?
C95 N23 N24 C97 -0.1(4) ?
Ni2 N23 N24 C97 -175.0(2) ?
C95 N23 N24 B4 -178.8(3) ?
Ni2 N23 N24 B4 6.2(4) ?
N22 B4 N24 C97 -122.2(3) ?
N20 B4 N24 C97 119.3(4) ?
N22 B4 N24 N23 56.2(4) ?
N20 B4 N24 N23 -62.2(4) ?
N2 N1 C1 C2 -1.1(4) ?
Ni1 N1 C1 C2 -173.6(2) ?
N2 N1 C1 Br1 179.1(2) ?
Ni1 N1 C1 Br1 6.5(5) ?
N1 C1 C2 C3 1.2(4) ?
Br1 C1 C2 C3 -178.9(2) ?
N1 C1 C2 Br2 179.0(2) ?
Br1 C1 C2 Br2 -1.1(5) ?
N1 N2 C3 C2 0.3(4) ?
B1 N2 C3 C2 -172.4(3) ?
N1 N2 C3 C4 -178.9(3) ?
B1 N2 C3 C4 8.5(5) ?
C1 C2 C3 N2 -0.9(4) ?
Br2 C2 C3 N2 -178.6(2) ?
C1 C2 C3 C4 178.2(3) ?
Br2 C2 C3 C4 0.4(6) ?
N2 C3 C4 C9 45.7(5) y
C2 C3 C4 C9 -133.2(4) ?
N2 C3 C4 C5 -132.1(3) ?
C2 C3 C4 C5 48.9(5) ?
C9 C4 C5 C6 -2.4(5) ?
C3 C4 C5 C6 175.5(3) ?
C4 C5 C6 C7 -0.5(5) ?
C5 C6 C7 C8 1.6(6) ?
C6 C7 C8 C9 0.3(6) ?
C7 C8 C9 C4 -3.2(6) ?
C5 C4 C9 C8 4.2(5) ?
C3 C4 C9 C8 -173.7(3) ?
N4 N3 C10 C11 0.1(4) ?
Ni1 N3 C10 C11 -176.7(2) ?
N4 N3 C10 Br3 179.2(2) ?
Ni1 N3 C10 Br3 2.4(5) ?
N3 C10 C11 C12 0.4(4) ?
Br3 C10 C11 C12 -178.6(3) ?
N3 C10 C11 Br4 179.0(2) ?
Br3 C10 C11 Br4 -0.1(5) ?
N3 N4 C12 C11 0.9(4) ?
B1 N4 C12 C11 -172.3(3) ?
N3 N4 C12 C13 -179.1(3) ?
B1 N4 C12 C13 7.6(5) ?
C10 C11 C12 N4 -0.8(4) ?
Br4 C11 C12 N4 -179.3(3) ?
C10 C11 C12 C13 179.3(3) ?
Br4 C11 C12 C13 0.8(6) ?
N4 C12 C13 C18 46.2(5) y
C11 C12 C13 C18 -133.9(4) ?
N4 C12 C13 C14 -133.6(4) ?
C11 C12 C13 C14 46.3(5) ?
C18 C13 C14 C15 -0.2(5) ?
C12 C13 C14 C15 179.6(3) ?
C13 C14 C15 C16 -1.3(6) ?
C14 C15 C16 C17 1.0(6) ?
C15 C16 C17 C18 0.9(6) ?
C16 C17 C18 C13 -2.5(6) ?
C14 C13 C18 C17 2.1(5) ?
C12 C13 C18 C17 -177.6(3) ?
N6 N5 C19 C20 0.7(4) ?
Ni1 N5 C19 C20 -170.9(2) ?
N6 N5 C19 Br5 178.7(2) ?
Ni1 N5 C19 Br5 7.2(5) ?
N5 C19 C20 C21 -0.4(4) ?
Br5 C19 C20 C21 -178.3(2) ?
N5 C19 C20 Br6 175.5(2) ?
Br5 C19 C20 Br6 -2.5(5) ?
N5 N6 C21 C20 0.4(3) ?
B1 N6 C21 C20 -176.0(3) ?
N5 N6 C21 C22 -179.2(3) ?
B1 N6 C21 C22 4.4(5) ?
C19 C20 C21 N6 0.0(4) ?
Br6 C20 C21 N6 -175.8(2) ?
C19 C20 C21 C22 179.6(3) ?
Br6 C20 C21 C22 3.7(5) ?
N6 C21 C22 C23 -133.6(3) ?
C20 C21 C22 C23 46.9(5) ?
N6 C21 C22 C27 47.7(5) y
C20 C21 C22 C27 -131.8(4) ?
C27 C22 C23 C24 -0.1(5) ?
C21 C22 C23 C24 -179.0(3) ?
C22 C23 C24 C25 -0.6(6) ?
C23 C24 C25 C26 0.4(6) ?
C24 C25 C26 C27 0.6(6) ?
C25 C26 C27 C22 -1.4(5) ?
C23 C22 C27 C26 1.1(5) ?
C21 C22 C27 C26 179.9(3) ?
N8 N7 C28 C29 -0.2(4) ?
Ni1 N7 C28 C29 173.5(3) ?
N8 N7 C28 C31 -176.3(3) ?
Ni1 N7 C28 C31 -2.6(5) ?
N7 C28 C29 C30 0.2(4) ?
C31 C28 C29 C30 175.8(4) ?
N7 N8 C30 C29 0.0(4) ?
B2 N8 C30 C29 -179.1(3) ?
C28 C29 C30 N8 -0.2(4) ?
N7 C28 C31 C32 -160.5(3) y
C29 C28 C31 C32 24.4(6) ?
C28 C31 C32 C35 -70.8(5) ?
C28 C31 C32 C33 169.8(3) ?
C28 C31 C32 C34 52.7(5) ?
N10 N9 C36 C37 1.3(4) ?
Ni1 N9 C36 C37 -179.0(3) ?
N10 N9 C36 C39 -175.1(3) ?
Ni1 N9 C36 C39 4.7(5) ?
N9 C36 C37 C38 -1.2(4) ?
C39 C36 C37 C38 174.6(3) ?
N9 N10 C38 C37 0.0(4) ?
B2 N10 C38 C37 177.2(3) ?
C36 C37 C38 N10 0.7(4) ?
N9 C36 C39 C40 -152.8(3) y
C37 C36 C39 C40 31.8(5) ?
C36 C39 C40 C43 51.5(5) ?
C36 C39 C40 C42 -71.6(4) ?
C36 C39 C40 C41 170.9(3) ?
N12 N11 C44 C45 -0.9(4) ?
Ni1 N11 C44 C45 171.4(3) ?
N12 N11 C44 C47 175.2(3) ?
Ni1 N11 C44 C47 -12.5(5) ?
N11 C44 C45 C46 0.8(4) ?
C47 C44 C45 C46 -174.7(4) ?
N11 N12 C46 C45 -0.3(4) ?
B2 N12 C46 C45 -179.8(3) ?
C44 C45 C46 N12 -0.3(4) ?
N11 C44 C47 C48 167.0(3) y
C45 C44 C47 C48 -17.9(6) ?
C44 C47 C48 C51 64.0(5) ?
C44 C47 C48 C50 -59.4(5) ?
C44 C47 C48 C49 -176.5(3) ?
N14 N13 C52 C53 -0.1(4) ?
Ni2 N13 C52 C53 -176.6(2) ?
N14 N13 C52 Br7 -178.8(2) ?
Ni2 N13 C52 Br7 4.7(5) ?
N13 C52 C53 C54 -0.6(4) ?
Br7 C52 C53 C54 178.1(2) ?
N13 C52 C53 Br8 -178.9(2) ?
Br7 C52 C53 Br8 -0.2(5) ?
N13 N14 C54 C53 -1.1(4) ?
B3 N14 C54 C53 175.2(3) ?
N13 N14 C54 C55 174.7(3) ?
B3 N14 C54 C55 -9.0(5) ?
C52 C53 C54 N14 1.0(4) ?
Br8 C53 C54 N14 179.3(2) ?
C52 C53 C54 C55 -174.5(3) ?
Br8 C53 C54 C55 3.8(5) ?
N14 C54 C55 C60 -49.5(5) y
C53 C54 C55 C60 125.3(4) ?
N14 C54 C55 C56 134.6(3) ?
C53 C54 C55 C56 -50.6(5) ?
C60 C55 C56 C57 0.8(5) ?
C54 C55 C56 C57 176.8(3) ?
C55 C56 C57 C58 0.9(5) ?
C56 C57 C58 C59 -0.8(6) ?
C57 C58 C59 C60 -0.9(6) ?
C58 C59 C60 C55 2.7(5) ?
C56 C55 C60 C59 -2.6(5) ?
C54 C55 C60 C59 -178.5(3) ?
N16 N15 C61 C62 0.6(4) ?
Ni2 N15 C61 C62 -175.5(2) ?
N16 N15 C61 Br9 -179.2(2) ?
Ni2 N15 C61 Br9 4.7(5) ?
N15 C61 C62 C63 -0.4(4) ?
Br9 C61 C62 C63 179.3(2) ?
N15 C61 C62 Br10 -179.6(2) ?
Br9 C61 C62 Br10 0.2(5) ?
N15 N16 C63 C62 0.2(4) ?
B3 N16 C63 C62 176.0(3) ?
N15 N16 C63 C64 -179.6(3) ?
B3 N16 C63 C64 -3.8(5) ?
C61 C62 C63 N16 0.1(4) ?
Br10 C62 C63 N16 179.2(2) ?
C61 C62 C63 C64 180.0(3) ?
Br10 C62 C63 C64 -0.9(5) ?
N16 C63 C64 C65 -53.5(5) y
C62 C63 C64 C65 126.7(4) ?
N16 C63 C64 C69 128.1(4) ?
C62 C63 C64 C69 -51.7(5) ?
C69 C64 C65 C66 -0.6(5) ?
C63 C64 C65 C66 -179.0(3) ?
C64 C65 C66 C67 0.8(5) ?
C65 C66 C67 C68 -0.5(5) ?
C66 C67 C68 C69 0.0(6) ?
C67 C68 C69 C64 0.1(5) ?
C65 C64 C69 C68 0.2(5) ?
C63 C64 C69 C68 178.6(3) ?
N18 N17 C70 C71 0.2(4) ?
Ni2 N17 C70 C71 -176.7(2) ?
N18 N17 C70 Br11 -177.9(2) ?
Ni2 N17 C70 Br11 5.2(5) ?
N17 C70 C71 C72 0.8(4) ?
Br11 C70 C71 C72 178.8(3) ?
N17 C70 C71 Br12 -177.3(2) ?
Br11 C70 C71 Br12 0.7(5) ?
C70 C71 C72 N18 -1.6(4) ?
Br12 C71 C72 N18 176.5(2) ?
C70 C71 C72 C73 174.6(3) ?
Br12 C71 C72 C73 -7.4(6) ?
N17 N18 C72 C71 1.8(4) ?
B3 N18 C72 C71 176.6(3) ?
N17 N18 C72 C73 -174.7(3) ?
B3 N18 C72 C73 0.2(5) ?
C71 C72 C73 C78 131.1(4) ?
N18 C72 C73 C78 -53.3(5) y
C71 C72 C73 C74 -50.2(5) ?
N18 C72 C73 C74 125.3(4) ?
C78 C73 C74 C75 0.5(5) ?
C72 C73 C74 C75 -178.2(3) ?
C73 C74 C75 C76 1.1(6) ?
C74 C75 C76 C77 -1.3(6) ?
C75 C76 C77 C78 -0.1(6) ?
C76 C77 C78 C73 1.7(6) ?
C74 C73 C78 C77 -1.9(5) ?
C72 C73 C78 C77 176.7(3) ?
N20 N19 C79 C80 -1.5(4) ?
Ni2 N19 C79 C80 167.8(3) ?
N20 N19 C79 C82 174.7(3) ?
Ni2 N19 C79 C82 -16.0(5) ?
N19 C79 C80 C81 1.0(4) ?
C82 C79 C80 C81 -174.6(3) ?
N19 N20 C81 C80 -1.0(4) ?
B4 N20 C81 C80 178.0(3) ?
C79 C80 C81 N20 0.0(4) ?
N19 C79 C82 C83 163.9(3) y
C80 C79 C82 C83 -20.9(6) ?
C79 C82 C83 C86 69.6(4) ?
C79 C82 C83 C85 -54.9(4) ?
C79 C82 C83 C84 -172.3(3) ?
N22 N21 C87 C88 -0.5(4) ?
Ni2 N21 C87 C88 166.7(3) ?
N22 N21 C87 C90 -179.0(3) ?
Ni2 N21 C87 C90 -11.7(5) ?
N21 C87 C88 C89 0.5(4) ?
C90 C87 C88 C89 178.7(3) ?
N21 N22 C89 C88 0.0(4) ?
B4 N22 C89 C88 178.5(3) ?
C87 C88 C89 N22 -0.3(4) ?
N21 C87 C90 C91 -152.0(3) y
C88 C87 C90 C91 29.9(6) ?
C87 C90 C91 C93 46.1(5) ?
C87 C90 C91 C94 -77.6(4) ?
C87 C90 C91 C92 165.3(3) ?
N24 N23 C95 C96 1.1(4) ?
Ni2 N23 C95 C96 174.2(3) ?
N24 N23 C95 C98 -173.8(3) ?
Ni2 N23 C95 C98 -0.7(6) ?
N23 C95 C96 C97 -1.7(4) ?
C98 C95 C96 C97 172.5(4) ?
N23 N24 C97 C96 -1.0(4) ?
B4 N24 C97 C96 177.6(3) ?
C95 C96 C97 N24 1.6(4) ?
N23 C95 C98 C99 -156.8(4) y
C96 C95 C98 C99 29.5(7) ?
C95 C98 C99 C100 170.5(4) ?
C95 C98 C99 C102 -68.3(5) ?
C95 C98 C99 C101 52.8(5) ?
